data_2224482
loop_
_publ_author_name
'Venter, Johan A.'
'Purcell, W.'
'Visser, H. G.'
'Muller, T. J.'

_publ_section_title
;Carbonyl(<i>N</i>-nitroso-<i>N</i>-oxido-1-naphtylamine-\k^2^<i>O</i>,<i>O</i>')(triphenylphosphine-\k<i>P</i>)rhodium(I)
 acetone solvate
;
_journal_coeditor_code WM2279
_journal_issue 12
_journal_name_full 'Acta Crystallographica Section E'
_journal_page_first m1578
_journal_paper_doi 10.1107/S1600536809047321
_journal_volume 65
_journal_year 2009
_chemical_formula_iupac '[Rh (C10 H7 N2 O2) (C18 H15 P) (C O)], C3 H6 O'
_chemical_formula_moiety 'C29 H22 N2 O3 P Rh, C3 H6 O'
_chemical_formula_sum 'C32 H28 N2 O4 P Rh'
_chemical_formula_weight 638.44
_chemical_name_systematic
;
Carbonyl(<i>N</i>-nitroso-<i>N</i>-oxido-1-naphtylamine-
\k^2^<i>O</i>,<i>O</i>')(triphenylphosphine-\k<i>P</i>)rhodium(I) acetone
solvate
;
_space_group_IT_number 2
_symmetry_cell_setting triclinic
_symmetry_space_group_name_Hall '-P 1'
_symmetry_space_group_name_H-M 'P -1'
_audit_creation_method 'WinGX routine CIF_UPDATE'
_cell_angle_alpha 77.499(5)
_cell_angle_beta 85.045(5)
_cell_angle_gamma 70.279(5)
_cell_formula_units_Z 2
_cell_length_a 9.709(5)
_cell_length_b 10.186(5)
_cell_length_c 15.393(5)
_cell_measurement_reflns_used 5578
_cell_measurement_temperature 100(2)
_cell_measurement_theta_max 28.1
_cell_measurement_theta_min 2.11
_cell_volume 1398.9(11)
_computing_cell_refinement 'SAINT-Plus (Bruker, 2004)'
_computing_data_collection 'APEX2 (Bruker, 2005)'
_computing_data_reduction 'SAINT-Plus and XPREP (Bruker, 2004)'
_computing_molecular_graphics 'DIAMOND (Brandenburg & Putz, 2005)'
_computing_publication_material 'WinGX (Farrugia, 1999)'
_computing_structure_refinement 'SHELXL97 (Sheldrick, 2008)'
_computing_structure_solution 'SIR97 (Altomare <i>et al.</i>,  1999)'
_diffrn_ambient_temperature 100(2)
_diffrn_measured_fraction_theta_full 0.993
_diffrn_measured_fraction_theta_max 0.993
_diffrn_measurement_device_type
;
Bruker X8 APEXII 4K Kappa CCD
;
_diffrn_measurement_method '\f and \w'
_diffrn_radiation_monochromator graphite
_diffrn_radiation_source 'sealed tube'
_diffrn_radiation_type MoK\a
_diffrn_radiation_wavelength 0.71069
_diffrn_reflns_av_R_equivalents 0.0525
_diffrn_reflns_limit_h_max 12
_diffrn_reflns_limit_h_min -11
_diffrn_reflns_limit_k_max 13
_diffrn_reflns_limit_k_min -13
_diffrn_reflns_limit_l_max 20
_diffrn_reflns_limit_l_min -19
_diffrn_reflns_number 23989
_diffrn_reflns_theta_full 28
_diffrn_reflns_theta_max 28
_diffrn_reflns_theta_min 1.36
_exptl_absorpt_coefficient_mu 0.708
_exptl_absorpt_correction_T_max 0.8471
_exptl_absorpt_correction_T_min 0.763
_exptl_absorpt_correction_type multi-scan
_exptl_absorpt_process_details
;
SADABS (Bruker, 2004)
;
_exptl_crystal_colour yellow
_exptl_crystal_density_diffrn 1.516
_exptl_crystal_density_method 'not measured'
_exptl_crystal_description plate
_exptl_crystal_F_000 652
_exptl_crystal_size_max 0.211
_exptl_crystal_size_mid 0.208
_exptl_crystal_size_min 0.075
_refine_diff_density_max 1.751
_refine_diff_density_min -1.18
_refine_ls_extinction_method none
_refine_ls_goodness_of_fit_ref 1.16
_refine_ls_hydrogen_treatment constr
_refine_ls_matrix_type full
_refine_ls_number_parameters 363
_refine_ls_number_reflns 6710
_refine_ls_number_restraints 0
_refine_ls_restrained_S_all 1.16
_refine_ls_R_factor_gt 0.0465
_refine_ls_shift/su_max 0.001
_refine_ls_structure_factor_coef Fsqd
_refine_ls_weighting_details 'w=1/[\s^2^(Fo^2^)+(0.0853P)^2^+0.0168P] where P=(Fo^2^+2Fc^2^)/3'
_refine_ls_weighting_scheme calc
_refine_ls_wR_factor_ref 0.1567
_reflns_number_gt 5377
_reflns_number_total 6710
_reflns_threshold_expression I>2\s(I)
_cod_data_source_file wm2279.cif
_cod_data_source_block I
_cod_depositor_comments
;
The following automatic conversions were performed:
'_symmetry_cell_setting' value 'Triclinic' changed to 'triclinic'
according to '/home/saulius/struct/CIF-dictionaries/cif_core.dic'
dictionary named 'cif_core.dic' version 2.4.1 from 2010-06-29.

Automatic conversion script
Id: cif_fix_enum 1527 2010-12-29 10:47:43Z saulius 

The following automatic conversions were performed:

'_symmetry_cell_setting' value 'Triclinic' changed to 'triclinic'
according to /home/saulius/struct/CIF-dictionaries/cif_core.dic
dictionary named 'cif_core.dic' version 2.4.1 from 2010-06-29.

Automatic conversion script
Id: cif_fix_values 1715 2011-07-08 13:25:40Z adriana 
;
_cod_database_code 2224482
_cod_database_fobs_code 2224482

loop_
_symmetry_equiv_pos_as_xyz
'x, y, z'
'-x, -y, -z'

loop_
_atom_site_type_symbol
_atom_site_label
_atom_site_fract_x
_atom_site_fract_y
_atom_site_fract_z
_atom_site_U_iso_or_equiv
_atom_site_adp_type
_atom_site_calc_flag
_atom_site_refinement_flags
_atom_site_occupancy
_atom_site_disorder_assembly
_atom_site_disorder_group
C C1 0.6328(4) 0.0332(4) 0.3430(2) 0.0177(8) Uani d . 1 . .
C C2 1.0765(4) 0.7216(5) 0.1312(3) 0.0239(9) Uani d . 1 . .
C C3 1.1293(5) 0.8324(5) 0.1536(3) 0.0319(10) Uani d . 1 . .
H H3A 1.0737 0.9245 0.1213 0.048 Uiso calc R 1 . .
H H3B 1.2309 0.8127 0.1374 0.048 Uiso calc R 1 . .
H H3C 1.117 0.8308 0.2163 0.048 Uiso calc R 1 . .
C C4 1.1869(5) 0.5745(5) 0.1384(3) 0.0377(12) Uani d . 1 . .
H H4A 1.1384 0.509 0.1324 0.057 Uiso calc R 1 . .
H H4B 1.2329 0.5453 0.1954 0.057 Uiso calc R 1 . .
H H4C 1.2597 0.5754 0.0922 0.057 Uiso calc R 1 . .
C C11 0.6713(4) 0.2154(4) 0.1495(2) 0.0142(7) Uani d . 1 . .
C C12 0.7244(4) 0.0790(4) 0.1287(2) 0.0181(8) Uani d . 1 . .
H H12 0.7963 0.0068 0.1637 0.022 Uiso calc R 1 . .
C C13 0.6713(4) 0.0515(4) 0.0572(3) 0.0203(8) Uani d . 1 . .
H H13 0.7079 -0.039 0.0439 0.024 Uiso calc R 1 . .
C C14 0.5630(4) 0.1580(4) 0.0043(2) 0.0203(8) Uani d . 1 . .
H H14 0.5281 0.1394 -0.0445 0.024 Uiso calc R 1 . .
C C15 0.5083(4) 0.2912(4) 0.0251(2) 0.0206(8) Uani d . 1 . .
H H15 0.4347 0.3622 -0.0093 0.025 Uiso calc R 1 . .
C C16 0.5624(4) 0.3204(4) 0.0974(2) 0.0170(8) Uani d . 1 . .
H H16 0.525 0.4109 0.1106 0.02 Uiso calc R 1 . .
C C21 0.9422(4) 0.2162(4) 0.2069(2) 0.0165(8) Uani d . 1 . .
C C22 1.0527(4) 0.1445(4) 0.2703(2) 0.0162(8) Uani d . 1 . .
H H22 1.0277 0.1147 0.3292 0.019 Uiso calc R 1 . .
C C23 1.2001(4) 0.1179(4) 0.2450(3) 0.0198(8) Uani d . 1 . .
H H23 1.2726 0.0712 0.2873 0.024 Uiso calc R 1 . .
C C24 1.2381(4) 0.1601(4) 0.1585(3) 0.0205(8) Uani d . 1 . .
H H24 1.3362 0.1417 0.1422 0.025 Uiso calc R 1 . .
C C25 1.1307(5) 0.2304(4) 0.0950(3) 0.0221(9) Uani d . 1 . .
H H25 1.1571 0.2592 0.0363 0.027 Uiso calc R 1 . .
C C26 0.9827(4) 0.2581(4) 0.1189(3) 0.0204(8) Uani d . 1 . .
H H26 0.9112 0.3047 0.076 0.024 Uiso calc R 1 . .
C C31 0.6668(4) 0.4369(4) 0.2389(2) 0.0158(8) Uani d . 1 . .
C C32 0.7292(4) 0.5387(4) 0.1976(2) 0.0171(8) Uani d . 1 . .
H H32 0.8199 0.5111 0.1692 0.021 Uiso calc R 1 . .
C C33 0.6579(4) 0.6807(4) 0.1984(3) 0.0198(8) Uani d . 1 . .
H H33 0.7011 0.7482 0.171 0.024 Uiso calc R 1 . .
C C34 0.5219(5) 0.7233(4) 0.2398(3) 0.0215(9) Uani d . 1 . .
H H34 0.4733 0.8193 0.2395 0.026 Uiso calc R 1 . .
C C35 0.4598(4) 0.6231(4) 0.2813(2) 0.0198(8) Uani d . 1 . .
H H35 0.3687 0.6511 0.3091 0.024 Uiso calc R 1 . .
C C36 0.5321(4) 0.4806(4) 0.2818(2) 0.0186(8) Uani d . 1 . .
H H36 0.4901 0.4131 0.3111 0.022 Uiso calc R 1 . .
C C41 0.8788(4) 0.3118(4) 0.5592(2) 0.0150(8) Uani d . 1 . .
C C42 1.0024(4) 0.2448(4) 0.6094(2) 0.0184(8) Uani d . 1 . .
H H42 1.047 0.1468 0.6171 0.022 Uiso calc R 1 . .
C C43 1.0612(4) 0.3262(4) 0.6493(2) 0.0215(9) Uani d . 1 . .
H H43 1.1461 0.2824 0.6825 0.026 Uiso calc R 1 . .
C C44 0.9926(4) 0.4700(4) 0.6387(2) 0.0206(8) Uani d . 1 . .
H H44 1.0319 0.5229 0.6652 0.025 Uiso calc R 1 . .
C C45 0.8626(4) 0.5407(4) 0.5882(2) 0.0172(8) Uani d . 1 . .
C C46 0.8031(4) 0.4598(4) 0.5459(2) 0.0143(7) Uani d . 1 . .
C C47 0.6743(4) 0.5309(4) 0.4946(2) 0.0165(8) Uani d . 1 . .
H H47 0.6355 0.4796 0.4664 0.02 Uiso calc R 1 . .
C C48 0.6073(4) 0.6744(4) 0.4867(3) 0.0202(8) Uani d . 1 . .
H H48 0.5224 0.7197 0.4537 0.024 Uiso calc R 1 . .
C C49 0.6656(4) 0.7544(4) 0.5281(3) 0.0211(9) Uani d . 1 . .
H H49 0.6189 0.852 0.5221 0.025 Uiso calc R 1 . .
C C50 0.7902(4) 0.6894(4) 0.5769(2) 0.0192(8) Uani d . 1 . .
H H50 0.8281 0.7437 0.6032 0.023 Uiso calc R 1 . .
N N1 0.8228(3) 0.2270(3) 0.51666(19) 0.0141(6) Uani d . 1 . .
N N7 0.7762(3) 0.1307(3) 0.5647(2) 0.0165(7) Uani d . 1 . .
O O1 0.5680(3) -0.0262(3) 0.31778(19) 0.0293(7) Uani d . 1 . .
O O2 0.8240(3) 0.2552(3) 0.42710(16) 0.0162(6) Uani d . 1 . .
O O3 0.7281(3) 0.0595(3) 0.51892(16) 0.0172(6) Uani d . 1 . .
O O4 0.9494(3) 0.7466(3) 0.1110(2) 0.0331(7) Uani d . 1 . .
P P1 0.75192(10) 0.24553(10) 0.24302(6) 0.0132(2) Uani d . 1 . .
Rh Rh1 0.72947(3) 0.13381(3) 0.381902(17) 0.01389(12) Uani d . 1 . .

loop_
_atom_site_aniso_label
_atom_site_aniso_U_11
_atom_site_aniso_U_22
_atom_site_aniso_U_33
_atom_site_aniso_U_12
_atom_site_aniso_U_13
_atom_site_aniso_U_23
C1 0.0155(19) 0.015(2) 0.0185(19) -0.0022(16) 0.0009(15) 0.0012(15)
C2 0.019(2) 0.031(2) 0.019(2) -0.0048(18) 0.0013(16) -0.0045(17)
C3 0.028(2) 0.032(3) 0.034(2) -0.010(2) 0.0047(19) -0.004(2)
C4 0.028(3) 0.029(3) 0.056(3) -0.001(2) -0.007(2) -0.018(2)
C11 0.0118(17) 0.017(2) 0.0139(17) -0.0053(15) 0.0017(14) -0.0026(14)
C12 0.0152(19) 0.016(2) 0.0204(19) -0.0018(16) -0.0023(15) -0.0032(15)
C13 0.024(2) 0.017(2) 0.021(2) -0.0059(17) 0.0032(16) -0.0079(16)
C14 0.022(2) 0.027(2) 0.0160(18) -0.0123(18) -0.0006(15) -0.0065(16)
C15 0.019(2) 0.025(2) 0.0168(19) -0.0090(17) -0.0019(15) 0.0012(16)
C16 0.0164(19) 0.015(2) 0.0202(19) -0.0058(16) -0.0027(15) -0.0035(15)
C21 0.0148(18) 0.0135(19) 0.0211(19) -0.0032(15) -0.0008(15) -0.0055(15)
C22 0.0146(19) 0.015(2) 0.0178(18) -0.0037(15) 0.0039(14) -0.0038(15)
C23 0.018(2) 0.021(2) 0.022(2) -0.0057(16) 0.0004(16) -0.0064(16)
C24 0.0154(19) 0.017(2) 0.030(2) -0.0062(16) 0.0063(16) -0.0098(17)
C25 0.026(2) 0.024(2) 0.018(2) -0.0099(18) 0.0074(16) -0.0076(17)
C26 0.022(2) 0.020(2) 0.021(2) -0.0073(17) -0.0044(16) -0.0044(16)
C31 0.0189(19) 0.0141(19) 0.0121(17) -0.0022(15) -0.0062(14) -0.0010(14)
C32 0.019(2) 0.018(2) 0.0162(18) -0.0081(16) -0.0061(15) -0.0025(15)
C33 0.025(2) 0.015(2) 0.022(2) -0.0097(17) -0.0054(16) -0.0024(16)
C34 0.027(2) 0.012(2) 0.024(2) -0.0001(16) -0.0081(17) -0.0067(16)
C35 0.017(2) 0.017(2) 0.0195(19) 0.0021(16) -0.0019(15) -0.0037(16)
C36 0.022(2) 0.018(2) 0.0151(18) -0.0068(17) 0.0020(15) -0.0020(15)
C41 0.0142(18) 0.019(2) 0.0144(18) -0.0070(16) 0.0014(14) -0.0077(15)
C42 0.018(2) 0.017(2) 0.0162(18) -0.0006(16) 0.0003(15) -0.0040(15)
C43 0.019(2) 0.027(2) 0.0180(19) -0.0052(17) -0.0008(15) -0.0054(16)
C44 0.022(2) 0.026(2) 0.0190(19) -0.0122(18) -0.0008(16) -0.0068(16)
C45 0.0175(19) 0.020(2) 0.0180(19) -0.0092(16) 0.0047(15) -0.0090(16)
C46 0.0123(18) 0.0146(19) 0.0169(18) -0.0047(15) 0.0023(14) -0.0057(15)
C47 0.0158(19) 0.016(2) 0.0189(19) -0.0059(16) -0.0003(15) -0.0041(15)
C48 0.0142(19) 0.019(2) 0.023(2) -0.0009(16) 0.0011(15) -0.0044(16)
C49 0.019(2) 0.016(2) 0.026(2) -0.0036(16) 0.0058(16) -0.0044(16)
C50 0.027(2) 0.020(2) 0.0180(19) -0.0153(18) 0.0090(16) -0.0086(16)
N1 0.0145(16) 0.0126(16) 0.0143(15) -0.0028(13) 0.0005(12) -0.0036(12)
N7 0.0158(16) 0.0121(16) 0.0190(16) -0.0019(13) -0.0038(13) -0.0009(13)
O1 0.0324(18) 0.0344(19) 0.0309(16) -0.0209(15) -0.0054(13) -0.0089(14)
O2 0.0209(14) 0.0182(14) 0.0101(12) -0.0076(12) 0.0009(10) -0.0023(10)
O3 0.0206(14) 0.0158(14) 0.0130(13) -0.0035(11) -0.0021(10) -0.0015(10)
O4 0.0233(17) 0.040(2) 0.0330(17) -0.0042(14) -0.0052(13) -0.0079(14)
P1 0.0131(5) 0.0114(5) 0.0141(5) -0.0018(4) -0.0013(4) -0.0035(4)
Rh1 0.01397(18) 0.01172(19) 0.01518(18) -0.00255(13) -0.00048(12) -0.00361(12)

loop_
_atom_type_symbol
_atom_type_description
_atom_type_scat_dispersion_real
_atom_type_scat_dispersion_imag
_atom_type_scat_source
C C 0.0033 0.0016 'International Tables Vol C Tables 4.2.6.8 and 6.1.1.4'
H H 0 0 'International Tables Vol C Tables 4.2.6.8 and 6.1.1.4'
N N 0.0061 0.0033 'International Tables Vol C Tables 4.2.6.8 and 6.1.1.4'
O O 0.0106 0.006 'International Tables Vol C Tables 4.2.6.8 and 6.1.1.4'
P P 0.1023 0.0942 'International Tables Vol C Tables 4.2.6.8 and 6.1.1.4'
Rh Rh -1.1178 0.9187 'International Tables Vol C Tables 4.2.6.8 and 6.1.1.4'

loop_
_geom_angle_atom_site_label_1
_geom_angle_atom_site_label_2
_geom_angle_atom_site_label_3
_geom_angle_site_symmetry_1
_geom_angle_site_symmetry_3
_geom_angle
_geom_angle_publ_flag
O1 C1 Rh1 . . 177.7(4) ?
O4 C2 C3 . . 122.5(4) ?
O4 C2 C4 . . 121.1(4) ?
C3 C2 C4 . . 116.3(4) ?
C2 C3 H3A . . 109.5 ?
C2 C3 H3B . . 109.5 ?
H3A C3 H3B . . 109.5 ?
C2 C3 H3C . . 109.5 ?
H3A C3 H3C . . 109.5 ?
H3B C3 H3C . . 109.5 ?
C2 C4 H4A . . 109.5 ?
C2 C4 H4B . . 109.5 ?
H4A C4 H4B . . 109.5 ?
C2 C4 H4C . . 109.5 ?
H4A C4 H4C . . 109.5 ?
H4B C4 H4C . . 109.5 ?
C16 C11 C12 . . 118.5(3) ?
C16 C11 P1 . . 123.3(3) ?
C12 C11 P1 . . 118.1(3) ?
C13 C12 C11 . . 120.7(4) ?
C13 C12 H12 . . 119.7 ?
C11 C12 H12 . . 119.7 ?
C12 C13 C14 . . 120.5(4) ?
C12 C13 H13 . . 119.7 ?
C14 C13 H13 . . 119.7 ?
C15 C14 C13 . . 119.3(3) ?
C15 C14 H14 . . 120.3 ?
C13 C14 H14 . . 120.3 ?
C14 C15 C16 . . 120.5(4) ?
C14 C15 H15 . . 119.7 ?
C16 C15 H15 . . 119.7 ?
C11 C16 C15 . . 120.4(4) ?
C11 C16 H16 . . 119.8 ?
C15 C16 H16 . . 119.8 ?
C26 C21 C22 . . 118.7(3) ?
C26 C21 P1 . . 122.8(3) ?
C22 C21 P1 . . 118.4(3) ?
C23 C22 C21 . . 120.2(3) ?
C23 C22 H22 . . 119.9 ?
C21 C22 H22 . . 119.9 ?
C24 C23 C22 . . 120.4(4) ?
C24 C23 H23 . . 119.8 ?
C22 C23 H23 . . 119.8 ?
C23 C24 C25 . . 120.2(4) ?
C23 C24 H24 . . 119.9 ?
C25 C24 H24 . . 119.9 ?
C24 C25 C26 . . 120.3(4) ?
C24 C25 H25 . . 119.8 ?
C26 C25 H25 . . 119.8 ?
C21 C26 C25 . . 120.2(4) ?
C21 C26 H26 . . 119.9 ?
C25 C26 H26 . . 119.9 ?
C32 C31 C36 . . 118.7(4) ?
C32 C31 P1 . . 124.3(3) ?
C36 C31 P1 . . 117.0(3) ?
C33 C32 C31 . . 120.4(4) ?
C33 C32 H32 . . 119.8 ?
C31 C32 H32 . . 119.8 ?
C32 C33 C34 . . 120.3(4) ?
C32 C33 H33 . . 119.8 ?
C34 C33 H33 . . 119.8 ?
C35 C34 C33 . . 119.6(4) ?
C35 C34 H34 . . 120.2 ?
C33 C34 H34 . . 120.2 ?
C34 C35 C36 . . 120.2(4) ?
C34 C35 H35 . . 119.9 ?
C36 C35 H35 . . 119.9 ?
C35 C36 C31 . . 120.7(4) ?
C35 C36 H36 . . 119.6 ?
C31 C36 H36 . . 119.6 ?
C42 C41 C46 . . 123.7(3) ?
C42 C41 N1 . . 118.5(3) ?
C46 C41 N1 . . 117.8(3) ?
C41 C42 C43 . . 119.3(4) ?
C41 C42 H42 . . 120.3 ?
C43 C42 H42 . . 120.3 ?
C44 C43 C42 . . 119.5(4) ?
C44 C43 H43 . . 120.2 ?
C42 C43 H43 . . 120.2 ?
C43 C44 C45 . . 121.9(4) ?
C43 C44 H44 . . 119.1 ?
C45 C44 H44 . . 119.1 ?
C50 C45 C44 . . 122.5(3) ?
C50 C45 C46 . . 118.3(3) ?
C44 C45 C46 . . 119.2(3) ?
C41 C46 C47 . . 124.5(3) ?
C41 C46 C45 . . 116.3(3) ?
C47 C46 C45 . . 119.2(3) ?
C48 C47 C46 . . 120.3(4) ?
C48 C47 H47 . . 119.8 ?
C46 C47 H47 . . 119.8 ?
C47 C48 C49 . . 120.7(4) ?
C47 C48 H48 . . 119.6 ?
C49 C48 H48 . . 119.6 ?
C50 C49 C48 . . 120.3(4) ?
C50 C49 H49 . . 119.8 ?
C48 C49 H49 . . 119.8 ?
C49 C50 C45 . . 121.2(4) ?
C49 C50 H50 . . 119.4 ?
C45 C50 H50 . . 119.4 ?
N7 N1 O2 . . 123.9(3) ?
N7 N1 C41 . . 119.5(3) ?
O2 N1 C41 . . 116.7(3) ?
N1 N7 O3 . . 114.3(3) ?
N1 O2 Rh1 . . 110.0(2) ?
N7 O3 Rh1 . . 113.7(2) ?
C11 P1 C21 . . 102.64(17) ?
C11 P1 C31 . . 103.59(16) ?
C21 P1 C31 . . 106.98(17) ?
C11 P1 Rh1 . . 121.83(13) ?
C21 P1 Rh1 . . 113.03(12) ?
C31 P1 Rh1 . . 107.63(12) ?
C1 Rh1 O2 . . 176.15(13) y
C1 Rh1 O3 . . 101.74(14) y
O2 Rh1 O3 . . 77.74(10) y
C1 Rh1 P1 . . 90.54(12) y
O2 Rh1 P1 . . 89.92(8) y
O3 Rh1 P1 . . 167.66(8) y

loop_
_geom_bond_atom_site_label_1
_geom_bond_atom_site_label_2
_geom_bond_site_symmetry_2
_geom_bond_distance
_geom_bond_publ_flag
C1 O1 . 1.146(5) ?
C1 Rh1 . 1.817(4) y
C2 O4 . 1.226(5) ?
C2 C3 . 1.497(6) ?
C2 C4 . 1.507(6) ?
C3 H3A . 0.96 ?
C3 H3B . 0.96 ?
C3 H3C . 0.96 ?
C4 H4A . 0.96 ?
C4 H4B . 0.96 ?
C4 H4C . 0.96 ?
C11 C16 . 1.385(5) ?
C11 C12 . 1.407(5) ?
C11 P1 . 1.823(4) ?
C12 C13 . 1.373(5) ?
C12 H12 . 0.93 ?
C13 C14 . 1.393(5) ?
C13 H13 . 0.93 ?
C14 C15 . 1.377(6) ?
C14 H14 . 0.93 ?
C15 C16 . 1.398(5) ?
C15 H15 . 0.93 ?
C16 H16 . 0.93 ?
C21 C26 . 1.394(5) ?
C21 C22 . 1.407(5) ?
C21 P1 . 1.825(4) ?
C22 C23 . 1.401(5) ?
C22 H22 . 0.93 ?
C23 C24 . 1.367(5) ?
C23 H23 . 0.93 ?
C24 C25 . 1.387(6) ?
C24 H24 . 0.93 ?
C25 C26 . 1.400(6) ?
C25 H25 . 0.93 ?
C26 H26 . 0.93 ?
C31 C32 . 1.385(5) ?
C31 C36 . 1.389(5) ?
C31 P1 . 1.832(4) ?
C32 C33 . 1.379(5) ?
C32 H32 . 0.93 ?
C33 C34 . 1.388(6) ?
C33 H33 . 0.93 ?
C34 C35 . 1.371(6) ?
C34 H34 . 0.93 ?
C35 C36 . 1.381(5) ?
C35 H35 . 0.93 ?
C36 H36 . 0.93 ?
C41 C42 . 1.372(5) ?
C41 C46 . 1.414(5) ?
C41 N1 . 1.448(5) ?
C42 C43 . 1.410(6) ?
C42 H42 . 0.93 ?
C43 C44 . 1.368(6) ?
C43 H43 . 0.93 ?
C44 C45 . 1.424(5) ?
C44 H44 . 0.93 ?
C45 C50 . 1.416(5) ?
C45 C46 . 1.433(5) ?
C46 C47 . 1.423(5) ?
C47 C48 . 1.367(5) ?
C47 H47 . 0.93 ?
C48 C49 . 1.410(6) ?
C48 H48 . 0.93 ?
C49 C50 . 1.367(6) ?
C49 H49 . 0.93 ?
C50 H50 . 0.93 ?
N1 N7 . 1.281(4) ?
N1 O2 . 1.346(4) ?
N7 O3 . 1.323(4) ?
O2 Rh1 . 2.026(3) y
O3 Rh1 . 2.082(2) y
P1 Rh1 . 2.2240(11) y
